data_7100819
loop_
_publ_author_name
'George Britovsek'
'Patricia Hunt'
'Juri Ugolotti'
'Andrew J. P. White'

_publ_section_title
;
Lewis and Bronsted Multifunctionality:
An Unusual Heterocycle from the Reaction of Bis(pentafluorophenyl)borinic
Acid with Nitriles
;
_journal_name_full 'Chemical Communications'
_journal_paper_doi 10.1039/b516262a
_journal_year 2006
_chemical_formula_sum 'C26 H5 B2 F20 N O2'
_chemical_formula_weight 764.93
_space_group_IT_number 2
_symmetry_cell_setting triclinic
_symmetry_space_group_name_Hall '-P 1'
_symmetry_space_group_name_H-M 'P -1'
_cell_angle_alpha 97.147(4)
_cell_angle_beta 96.075(4)
_cell_angle_gamma 104.631(5)
_cell_formula_units_Z 4
_cell_length_a 10.7737(6)
_cell_length_b 14.0513(7)
_cell_length_c 18.8781(10)
_cell_measurement_temperature 173(2)
_cell_volume 2715.5(2)
_diffrn_ambient_temperature 173(2)
_exptl_crystal_density_diffrn 1.871
_cod_depositor_comments
;
The following automatic conversions were performed:
'_symmetry_cell_setting' value 'Triclinic' changed to 'triclinic'
according to '/home/saulius/struct/CIF-dictionaries/cif_core.dic'
dictionary named 'cif_core.dic' version 2.4.1 from 2010-06-29.

Automatic conversion script
Id: cif_fix_enum 1527 2010-12-29 10:47:43Z saulius 
;
_cod_database_code 7100819

loop_
_symmetry_equiv_pos_as_xyz
'x, y, z'
'-x, -y, -z'

loop_
_atom_site_label
_atom_site_type_symbol
_atom_site_fract_x
_atom_site_fract_y
_atom_site_fract_z
_atom_site_U_iso_or_equiv
_atom_site_adp_type
_atom_site_occupancy
_atom_site_symmetry_multiplicity
_atom_site_calc_flag
_atom_site_refinement_flags
_atom_site_disorder_assembly
_atom_site_disorder_group
B1 B 0.3948(2) 0.67988(15) 0.71195(11) 0.0349(4) Uani 1 1 d . . .
B2 B 0.5459(2) 0.80644(15) 0.64296(11) 0.0357(4) Uani 1 1 d . . .
C1 C 0.2202(2) 0.66265(17) 0.52277(12) 0.0538(5) Uani 1 1 d . . .
H1A H 0.1664 0.5959 0.5252 0.081 Uiso 1 1 calc R . .
H1B H 0.2593 0.6613 0.4782 0.081 Uiso 1 1 calc R . .
H1C H 0.1664 0.7094 0.5233 0.081 Uiso 1 1 calc R . .
C2 C 0.32424(19) 0.69500(13) 0.58583(10) 0.0372(4) Uani 1 1 d . . .
O3 O 0.29854(13) 0.66042(10) 0.64462(7) 0.0433(3) Uani 1 1 d . . .
N4 N 0.43386(16) 0.75707(12) 0.58145(8) 0.0376(3) Uani 1 1 d D . .
H4 H 0.437(3) 0.768(2) 0.5356(6) 0.084(10) Uiso 1 1 d D . .
O5 O 0.48557(12) 0.78233(9) 0.71023(6) 0.0340(3) Uani 1 1 d D . .
H5 H 0.509(3) 0.8296(18) 0.7496(11) 0.093(11) Uiso 1 1 d D . .
C6 C 0.31593(18) 0.68341(14) 0.78045(10) 0.0371(4) Uani 1 1 d . . .
C7 C 0.2077(2) 0.60520(15) 0.78290(11) 0.0418(4) Uani 1 1 d . . .
F7 F 0.17226(13) 0.52744(9) 0.72843(7) 0.0533(3) Uani 1 1 d . . .
C8 C 0.1342(2) 0.60163(16) 0.83870(13) 0.0471(5) Uani 1 1 d . . .
F8 F 0.03103(14) 0.52424(11) 0.83760(9) 0.0663(4) Uani 1 1 d . . .
C9 C 0.1691(2) 0.67780(18) 0.89625(12) 0.0491(5) Uani 1 1 d . . .
F9 F 0.10163(15) 0.67442(12) 0.95189(8) 0.0674(4) Uani 1 1 d . . .
C10 C 0.2760(2) 0.75617(16) 0.89726(10) 0.0443(5) Uani 1 1 d . . .
F10 F 0.31130(14) 0.83045(11) 0.95326(6) 0.0582(3) Uani 1 1 d . . .
C11 C 0.34637(18) 0.75756(14) 0.84008(10) 0.0384(4) Uani 1 1 d . . .
F11 F 0.45022(11) 0.83731(9) 0.84466(6) 0.0466(3) Uani 1 1 d . . .
C12 C 0.48029(18) 0.59958(13) 0.71269(10) 0.0359(4) Uani 1 1 d . . .
C13 C 0.4612(2) 0.51324(16) 0.66419(12) 0.0489(5) Uani 1 1 d . . .
F13 F 0.36012(16) 0.48554(12) 0.61054(9) 0.0776(5) Uani 1 1 d . . .
C14 C 0.5445(3) 0.45264(17) 0.66596(15) 0.0611(6) Uani 1 1 d . . .
F14 F 0.5222(2) 0.37087(13) 0.61640(12) 0.1025(7) Uani 1 1 d . . .
C15 C 0.6500(2) 0.47558(17) 0.71887(15) 0.0592(6) Uani 1 1 d . . .
F15 F 0.73135(18) 0.41814(13) 0.72099(12) 0.0968(7) Uani 1 1 d . . .
C16 C 0.6712(2) 0.55942(17) 0.76951(13) 0.0513(5) Uani 1 1 d . . .
F16 F 0.77439(16) 0.58341(12) 0.82100(10) 0.0835(5) Uani 1 1 d . . .
C17 C 0.58742(19) 0.61834(14) 0.76546(10) 0.0392(4) Uani 1 1 d . . .
F17 F 0.61495(13) 0.70155(9) 0.81515(7) 0.0524(3) Uani 1 1 d . . .
C18 C 0.58453(18) 0.92618(14) 0.64334(10) 0.0371(4) Uani 1 1 d . . .
C19 C 0.59371(19) 0.99910(14) 0.70186(11) 0.0401(4) Uani 1 1 d . . .
F19 F 0.57511(13) 0.97310(9) 0.76771(6) 0.0519(3) Uani 1 1 d . . .
C20 C 0.6215(2) 1.10001(15) 0.69859(13) 0.0489(5) Uani 1 1 d . . .
F20 F 0.62783(16) 1.16575(10) 0.75739(9) 0.0696(4) Uani 1 1 d . . .
C21 C 0.6433(2) 1.13131(16) 0.63319(14) 0.0529(5) Uani 1 1 d . . .
F21 F 0.66939(17) 1.22852(10) 0.62818(11) 0.0766(5) Uani 1 1 d . . .
C22 C 0.6390(2) 1.06287(17) 0.57423(13) 0.0491(5) Uani 1 1 d . . .
F22 F 0.66402(15) 1.09358(11) 0.51118(8) 0.0665(4) Uani 1 1 d . . .
C23 C 0.61043(19) 0.96325(15) 0.57992(11) 0.0417(4) Uani 1 1 d . . .
F23 F 0.60788(13) 0.89890(10) 0.52006(7) 0.0534(3) Uani 1 1 d . . .
C24 C 0.6701(2) 0.75977(14) 0.63871(10) 0.0402(4) Uani 1 1 d . . .
C25 C 0.6798(3) 0.68361(18) 0.58727(12) 0.0549(6) Uani 1 1 d . . .
F25 F 0.58360(19) 0.64252(13) 0.53248(8) 0.0838(5) Uani 1 1 d . . .
C26 C 0.7851(3) 0.6431(2) 0.58982(15) 0.0671(7) Uani 1 1 d . . .
F26 F 0.7872(2) 0.56765(16) 0.53939(11) 0.1039(7) Uani 1 1 d . . .
C27 C 0.8856(3) 0.6782(2) 0.64516(17) 0.0630(7) Uani 1 1 d . . .
F27 F 0.98710(18) 0.63924(15) 0.64851(13) 0.0948(6) Uani 1 1 d . . .
C28 C 0.8813(2) 0.75382(18) 0.69759(15) 0.0557(6) Uani 1 1 d . . .
F28 F 0.97800(13) 0.78692(12) 0.75270(11) 0.0792(5) Uani 1 1 d . . .
C29 C 0.77560(19) 0.79294(15) 0.69282(12) 0.0433(4) Uani 1 1 d . . .
F29 F 0.77501(12) 0.86622(9) 0.74650(7) 0.0541(3) Uani 1 1 d . . .
B1' B -0.1117(2) 0.92621(16) 0.14799(12) 0.0372(4) Uani 1 1 d . . .
B2' B -0.2287(2) 0.74042(17) 0.16154(13) 0.0418(5) Uani 1 1 d . . .
C1' C -0.4658(2) 0.88762(18) 0.08715(13) 0.0517(5) Uani 1 1 d . . .
H1'1 H -0.4688 0.9507 0.1147 0.078 Uiso 1 1 calc R . .
H1'2 H -0.5405 0.8344 0.0935 0.078 Uiso 1 1 calc R . .
H1'3 H -0.4682 0.8937 0.0359 0.078 Uiso 1 1 calc R . .
C2' C -0.34412(19) 0.86348(15) 0.11346(11) 0.0413(4) Uani 1 1 d . . .
O3' O -0.23680(12) 0.92625(10) 0.10567(7) 0.0407(3) Uani 1 1 d . . .
N4' N -0.34434(16) 0.78496(14) 0.14316(10) 0.0466(4) Uani 1 1 d D . .
H4' H -0.4226(12) 0.7473(17) 0.1487(15) 0.061(7) Uiso 1 1 d D . .
O5' O -0.11477(13) 0.81596(10) 0.14090(7) 0.0392(3) Uani 1 1 d D . .
H5' H -0.048(2) 0.794(2) 0.1271(18) 0.087(10) Uiso 1 1 d D . .
C6' C 0.00779(18) 0.98876(14) 0.11311(10) 0.0361(4) Uani 1 1 d . . .
C7' C 0.00929(19) 1.08434(15) 0.10005(11) 0.0409(4) Uani 1 1 d . . .
F7' F -0.09337(12) 1.11931(9) 0.11132(8) 0.0581(3) Uani 1 1 d . . .
C8' C 0.1120(2) 1.14750(15) 0.07690(12) 0.0456(5) Uani 1 1 d . . .
F8' F 0.10800(14) 1.23922(10) 0.06609(9) 0.0674(4) Uani 1 1 d . . .
C9' C 0.22001(19) 1.11617(15) 0.06536(10) 0.0412(4) Uani 1 1 d . . .
F9' F 0.32142(12) 1.17730(10) 0.04390(7) 0.0537(3) Uani 1 1 d . . .
C10' C 0.22364(18) 1.02174(15) 0.07639(11) 0.0417(4) Uani 1 1 d . . .
F10' F 0.32836(12) 0.99058(10) 0.06466(8) 0.0561(3) Uani 1 1 d . . .
C11' C 0.11862(19) 0.96090(14) 0.09985(10) 0.0388(4) Uani 1 1 d . . .
F11' F 0.12878(12) 0.86893(9) 0.11024(8) 0.0543(3) Uani 1 1 d . . .
C12' C -0.10612(18) 0.97058(14) 0.23308(10) 0.0384(4) Uani 1 1 d . . .
C13' C -0.1890(2) 1.02136(16) 0.26186(11) 0.0444(4) Uani 1 1 d . . .
F13' F -0.28767(13) 1.03838(11) 0.21896(7) 0.0619(4) Uani 1 1 d . . .
C14' C -0.1784(2) 1.05839(18) 0.33407(12) 0.0519(5) Uani 1 1 d . . .
F14' F -0.26222(15) 1.10731(13) 0.35784(8) 0.0738(4) Uani 1 1 d . . .
C15' C -0.0816(2) 1.04472(19) 0.38223(12) 0.0530(5) Uani 1 1 d . . .
F15' F -0.07014(16) 1.07955(15) 0.45230(8) 0.0796(5) Uani 1 1 d . . .
C16' C 0.0046(2) 0.99541(17) 0.35660(11) 0.0480(5) Uani 1 1 d . . .
F16' F 0.09931(14) 0.98128(13) 0.40285(7) 0.0699(4) Uani 1 1 d . . .
C17' C -0.00844(18) 0.96069(15) 0.28388(11) 0.0398(4) Uani 1 1 d . . .
F17' F 0.07951(11) 0.91417(9) 0.26176(7) 0.0473(3) Uani 1 1 d . . .
C18' C -0.25738(19) 0.63322(15) 0.10933(11) 0.0420(4) Uani 1 1 d . . .
C19' C -0.1796(2) 0.60669(15) 0.06072(11) 0.0429(4) Uani 1 1 d . . .
F19' F -0.06231(12) 0.66866(9) 0.05799(7) 0.0496(3) Uani 1 1 d . . .
C20' C -0.2142(2) 0.51753(16) 0.01303(12) 0.0496(5) Uani 1 1 d . . .
F20' F -0.13686(16) 0.49714(11) -0.03390(8) 0.0653(4) Uani 1 1 d . . .
C21' C -0.3304(2) 0.44956(16) 0.01560(13) 0.0554(6) Uani 1 1 d . . .
F21' F -0.36664(17) 0.36247(10) -0.02964(9) 0.0753(5) Uani 1 1 d . . .
C22' C -0.4098(2) 0.47060(16) 0.06479(14) 0.0545(6) Uani 1 1 d . . .
F22' F -0.52228(15) 0.40428(11) 0.06752(10) 0.0748(4) Uani 1 1 d . . .
C23' C -0.3719(2) 0.56121(17) 0.10959(12) 0.0483(5) Uani 1 1 d . . .
F23' F -0.45437(13) 0.58061(11) 0.15582(8) 0.0632(4) Uani 1 1 d . . .
C24' C -0.1992(2) 0.73316(15) 0.24684(12) 0.0458(5) Uani 1 1 d . . .
C25' C -0.2665(3) 0.75831(19) 0.30164(14) 0.0588(6) Uani 1 1 d . . .
F25' F -0.37428(18) 0.78861(16) 0.28642(10) 0.0864(5) Uani 1 1 d . . .
C26' C -0.2262(3) 0.7565(2) 0.37405(15) 0.0717(8) Uani 1 1 d . . .
F26' F -0.2924(2) 0.78617(18) 0.42523(10) 0.1072(7) Uani 1 1 d . . .
C27' C -0.1176(3) 0.7261(2) 0.39325(14) 0.0701(7) Uani 1 1 d . . .
F27' F -0.0799(2) 0.72330(17) 0.46261(9) 0.1028(7) Uani 1 1 d . . .
C28' C -0.0492(3) 0.6993(2) 0.34114(14) 0.0622(6) Uani 1 1 d . . .
F28' F 0.05748(18) 0.66937(17) 0.35966(9) 0.0912(6) Uani 1 1 d . . .
C29' C -0.0897(2) 0.70409(16) 0.27003(12) 0.0486(5) Uani 1 1 d . . .
F29' F -0.01583(13) 0.68104(11) 0.22104(7) 0.0586(3) Uani 1 1 d . . .

loop_
_atom_site_aniso_label
_atom_site_aniso_U_11
_atom_site_aniso_U_22
_atom_site_aniso_U_33
_atom_site_aniso_U_23
_atom_site_aniso_U_13
_atom_site_aniso_U_12
B1 0.0381(10) 0.0332(10) 0.0326(10) 0.0044(8) 0.0014(8) 0.0103(8)
B2 0.0444(11) 0.0345(10) 0.0310(9) 0.0060(8) 0.0061(8) 0.0147(8)
C1 0.0587(13) 0.0516(12) 0.0453(11) 0.0019(9) -0.0120(10) 0.0149(10)
C2 0.0452(10) 0.0342(9) 0.0341(9) 0.0024(7) 0.0005(8) 0.0173(8)
O3 0.0442(7) 0.0441(7) 0.0399(7) 0.0086(6) -0.0007(6) 0.0103(6)
N4 0.0453(9) 0.0395(8) 0.0274(7) 0.0067(6) 0.0029(6) 0.0104(7)
O5 0.0412(7) 0.0314(6) 0.0304(6) 0.0037(5) 0.0046(5) 0.0124(5)
C6 0.0391(9) 0.0402(10) 0.0361(9) 0.0092(7) 0.0035(7) 0.0172(8)
C7 0.0448(10) 0.0401(10) 0.0446(10) 0.0103(8) 0.0078(8) 0.0166(8)
F7 0.0584(7) 0.0394(6) 0.0576(7) 0.0040(5) 0.0124(6) 0.0049(5)
C8 0.0441(11) 0.0474(11) 0.0592(13) 0.0217(10) 0.0151(9) 0.0196(9)
F8 0.0565(8) 0.0615(8) 0.0876(10) 0.0271(7) 0.0294(7) 0.0126(6)
C9 0.0522(12) 0.0651(14) 0.0472(11) 0.0230(10) 0.0204(9) 0.0349(11)
F9 0.0709(9) 0.0914(11) 0.0611(8) 0.0281(8) 0.0366(7) 0.0411(8)
C10 0.0526(11) 0.0545(12) 0.0342(9) 0.0073(8) 0.0044(8) 0.0304(10)
F10 0.0657(8) 0.0764(9) 0.0372(6) -0.0033(6) 0.0055(5) 0.0343(7)
C11 0.0401(9) 0.0432(10) 0.0355(9) 0.0070(8) 0.0034(7) 0.0178(8)
F11 0.0492(6) 0.0482(6) 0.0380(6) -0.0020(5) 0.0035(5) 0.0103(5)
C12 0.0401(9) 0.0328(9) 0.0357(9) 0.0061(7) 0.0060(7) 0.0107(7)
C13 0.0499(11) 0.0421(11) 0.0509(12) -0.0047(9) -0.0051(9) 0.0163(9)
F13 0.0772(10) 0.0643(9) 0.0785(10) -0.0316(8) -0.0311(8) 0.0339(8)
C14 0.0690(15) 0.0407(11) 0.0706(15) -0.0118(11) -0.0034(12) 0.0250(11)
F14 0.1103(14) 0.0729(11) 0.1143(15) -0.0489(10) -0.0321(11) 0.0567(11)
C15 0.0559(13) 0.0444(12) 0.0804(17) 0.0023(11) 0.0017(12) 0.0261(10)
F15 0.0870(12) 0.0724(10) 0.1335(16) -0.0185(10) -0.0194(11) 0.0572(10)
C16 0.0457(11) 0.0462(11) 0.0602(13) 0.0063(10) -0.0069(10) 0.0164(9)
F16 0.0736(10) 0.0744(10) 0.0969(12) -0.0101(9) -0.0362(9) 0.0411(8)
C17 0.0447(10) 0.0335(9) 0.0387(9) 0.0040(7) 0.0022(8) 0.0114(8)
F17 0.0615(7) 0.0464(6) 0.0453(6) -0.0065(5) -0.0129(5) 0.0224(6)
C18 0.0361(9) 0.0364(9) 0.0428(10) 0.0101(8) 0.0061(7) 0.0147(7)
C19 0.0406(10) 0.0358(9) 0.0449(10) 0.0060(8) 0.0069(8) 0.0115(8)
F19 0.0680(8) 0.0407(6) 0.0434(6) -0.0010(5) 0.0119(6) 0.0102(6)
C20 0.0452(11) 0.0354(10) 0.0650(13) -0.0002(9) 0.0079(10) 0.0125(8)
F20 0.0844(10) 0.0374(7) 0.0821(10) -0.0084(6) 0.0178(8) 0.0135(6)
C21 0.0497(12) 0.0344(10) 0.0791(16) 0.0188(10) 0.0088(11) 0.0150(9)
F21 0.0872(11) 0.0349(7) 0.1134(13) 0.0249(7) 0.0189(9) 0.0183(7)
C22 0.0456(11) 0.0493(12) 0.0597(13) 0.0258(10) 0.0086(9) 0.0172(9)
F22 0.0752(9) 0.0622(8) 0.0696(9) 0.0372(7) 0.0153(7) 0.0176(7)
C23 0.0426(10) 0.0423(10) 0.0443(10) 0.0106(8) 0.0070(8) 0.0167(8)
F23 0.0693(8) 0.0545(7) 0.0424(6) 0.0138(5) 0.0174(6) 0.0206(6)
C24 0.0525(11) 0.0355(9) 0.0392(10) 0.0108(8) 0.0156(8) 0.0179(8)
C25 0.0767(15) 0.0559(13) 0.0423(11) 0.0062(10) 0.0143(11) 0.0346(12)
F25 0.1186(14) 0.0869(11) 0.0506(8) -0.0217(8) -0.0089(8) 0.0607(11)
C26 0.097(2) 0.0616(15) 0.0635(15) 0.0098(12) 0.0366(15) 0.0488(15)
F26 0.1498(18) 0.1025(14) 0.0849(12) -0.0107(10) 0.0292(12) 0.0873(14)
C27 0.0587(14) 0.0627(15) 0.0865(18) 0.0246(13) 0.0311(14) 0.0359(12)
F27 0.0809(11) 0.0983(13) 0.1346(17) 0.0264(12) 0.0379(11) 0.0643(10)
C28 0.0452(12) 0.0490(12) 0.0787(16) 0.0185(11) 0.0157(11) 0.0164(10)
F28 0.0421(7) 0.0704(9) 0.1202(14) 0.0090(9) -0.0093(8) 0.0179(7)
C29 0.0417(10) 0.0367(10) 0.0554(12) 0.0104(9) 0.0124(9) 0.0136(8)
F29 0.0467(6) 0.0467(7) 0.0636(8) -0.0049(6) -0.0047(6) 0.0149(5)
B1' 0.0353(10) 0.0373(11) 0.0411(11) 0.0053(8) 0.0015(8) 0.0158(8)
B2' 0.0377(11) 0.0428(11) 0.0478(12) 0.0103(9) 0.0091(9) 0.0131(9)
C1' 0.0388(10) 0.0609(13) 0.0563(12) 0.0035(10) -0.0002(9) 0.0207(9)
C2' 0.0375(10) 0.0467(11) 0.0399(10) 0.0019(8) 0.0046(8) 0.0144(8)
O3' 0.0367(7) 0.0434(7) 0.0424(7) 0.0057(6) 0.0007(5) 0.0140(6)
N4' 0.0360(8) 0.0480(10) 0.0591(11) 0.0132(8) 0.0115(8) 0.0133(7)
O5' 0.0380(7) 0.0358(7) 0.0466(7) 0.0064(5) 0.0080(6) 0.0140(5)
C6' 0.0373(9) 0.0368(9) 0.0344(9) 0.0024(7) 0.0007(7) 0.0137(7)
C7' 0.0382(10) 0.0427(10) 0.0441(10) 0.0072(8) 0.0004(8) 0.0171(8)
F7' 0.0461(7) 0.0482(7) 0.0897(10) 0.0195(7) 0.0091(6) 0.0262(6)
C8' 0.0496(11) 0.0398(10) 0.0466(11) 0.0116(8) -0.0039(9) 0.0128(9)
F8' 0.0651(8) 0.0488(7) 0.0940(11) 0.0325(7) 0.0058(8) 0.0179(6)
C9' 0.0411(10) 0.0431(10) 0.0331(9) 0.0026(8) 0.0017(7) 0.0032(8)
F9' 0.0513(7) 0.0547(7) 0.0463(7) 0.0044(5) 0.0079(5) -0.0006(6)
C10' 0.0361(9) 0.0462(11) 0.0397(10) -0.0042(8) 0.0039(8) 0.0114(8)
F10' 0.0413(6) 0.0540(7) 0.0727(8) -0.0045(6) 0.0163(6) 0.0159(5)
C11' 0.0405(10) 0.0351(9) 0.0408(10) 0.0020(7) 0.0029(8) 0.0133(8)
F11' 0.0471(6) 0.0391(6) 0.0843(9) 0.0107(6) 0.0180(6) 0.0215(5)
C12' 0.0365(9) 0.0383(9) 0.0414(10) 0.0050(8) 0.0044(8) 0.0133(8)
C13' 0.0413(10) 0.0476(11) 0.0463(11) 0.0027(9) 0.0023(8) 0.0196(9)
F13' 0.0593(8) 0.0796(9) 0.0568(8) -0.0026(7) -0.0016(6) 0.0470(7)
C14' 0.0484(11) 0.0570(13) 0.0523(12) -0.0045(10) 0.0107(10) 0.0226(10)
F14' 0.0715(9) 0.0909(11) 0.0661(9) -0.0132(8) 0.0142(7) 0.0454(8)
C15' 0.0510(12) 0.0643(14) 0.0388(11) -0.0026(10) 0.0064(9) 0.0118(10)
F15' 0.0765(10) 0.1138(14) 0.0425(7) -0.0143(8) 0.0047(7) 0.0290(9)
C16' 0.0391(10) 0.0595(13) 0.0422(11) 0.0068(9) -0.0017(8) 0.0116(9)
F16' 0.0543(8) 0.1076(12) 0.0470(7) 0.0094(7) -0.0085(6) 0.0281(8)
C17' 0.0338(9) 0.0420(10) 0.0443(10) 0.0052(8) 0.0053(8) 0.0121(8)
F17' 0.0375(6) 0.0562(7) 0.0519(7) 0.0063(5) 0.0021(5) 0.0220(5)
C18' 0.0425(10) 0.0414(10) 0.0434(10) 0.0132(8) 0.0015(8) 0.0126(8)
C19' 0.0464(10) 0.0405(10) 0.0426(10) 0.0103(8) 0.0015(8) 0.0136(8)
F19' 0.0494(6) 0.0461(6) 0.0542(7) 0.0051(5) 0.0152(5) 0.0127(5)
C20' 0.0598(13) 0.0447(11) 0.0454(11) 0.0079(9) -0.0006(9) 0.0193(10)
F20' 0.0851(10) 0.0585(8) 0.0546(8) -0.0030(6) 0.0109(7) 0.0289(7)
C21' 0.0679(14) 0.0379(11) 0.0538(13) 0.0047(9) -0.0162(11) 0.0139(10)
F21' 0.0938(11) 0.0436(7) 0.0738(10) -0.0056(7) -0.0212(8) 0.0128(7)
C22' 0.0504(12) 0.0428(11) 0.0644(14) 0.0197(10) -0.0091(11) 0.0035(9)
F22' 0.0625(9) 0.0517(8) 0.0967(12) 0.0248(8) -0.0078(8) -0.0072(7)
C23' 0.0462(11) 0.0485(11) 0.0511(11) 0.0166(9) 0.0040(9) 0.0115(9)
F23' 0.0523(7) 0.0619(8) 0.0767(9) 0.0223(7) 0.0200(7) 0.0078(6)
C24' 0.0488(11) 0.0396(10) 0.0486(11) 0.0074(8) 0.0129(9) 0.0085(9)
C25' 0.0606(14) 0.0605(14) 0.0595(14) 0.0108(11) 0.0224(11) 0.0174(11)
F25' 0.0827(11) 0.1181(14) 0.0817(11) 0.0254(10) 0.0420(9) 0.0521(11)
C26' 0.0859(19) 0.0706(17) 0.0521(14) 0.0005(12) 0.0314(14) 0.0046(14)
F26' 0.1202(16) 0.1326(18) 0.0671(11) -0.0023(11) 0.0485(11) 0.0252(13)
C27' 0.0796(18) 0.0726(17) 0.0447(13) 0.0077(12) 0.0013(12) 0.0002(14)
F27' 0.1149(15) 0.1301(17) 0.0404(8) 0.0094(9) -0.0032(9) -0.0006(13)
C28' 0.0637(15) 0.0616(14) 0.0525(13) 0.0077(11) -0.0026(11) 0.0061(12)
F28' 0.0806(11) 0.1273(16) 0.0667(10) 0.0227(10) -0.0167(8) 0.0374(11)
C29' 0.0538(12) 0.0434(11) 0.0458(11) 0.0065(9) 0.0036(9) 0.0099(9)
F29' 0.0592(8) 0.0705(9) 0.0526(7) 0.0067(6) 0.0034(6) 0.0324(7)

loop_
_geom_bond_atom_site_label_1
_geom_bond_atom_site_label_2
_geom_bond_distance
_geom_bond_site_symmetry_2
_geom_bond_publ_flag
B1 O3 1.503(2) . ?
B1 O5 1.529(2) . ?
B1 C6 1.623(3) . ?
B1 C12 1.627(3) . ?
B2 O5 1.523(2) . ?
B2 N4 1.539(3) . ?
B2 C18 1.627(3) . ?
B2 C24 1.636(3) . ?
C1 C2 1.485(3) . ?
C2 O3 1.295(2) . ?
C2 N4 1.296(3) . ?
C6 C11 1.385(3) . ?
C6 C7 1.395(3) . ?
C7 F7 1.350(2) . ?
C7 C8 1.382(3) . ?
C8 F8 1.340(3) . ?
C8 C9 1.374(3) . ?
C9 F9 1.338(2) . ?
C9 C10 1.374(3) . ?
C10 F10 1.338(2) . ?
C10 C11 1.383(3) . ?
C11 F11 1.355(2) . ?
C12 C13 1.382(3) . ?
C12 C17 1.390(3) . ?
C13 F13 1.348(3) . ?
C13 C14 1.386(3) . ?
C14 F14 1.341(3) . ?
C14 C15 1.374(4) . ?
C15 F15 1.334(3) . ?
C15 C16 1.375(3) . ?
C16 F16 1.340(3) . ?
C16 C17 1.373(3) . ?
C17 F17 1.352(2) . ?
C18 C19 1.387(3) . ?
C18 C23 1.391(3) . ?
C19 F19 1.359(2) . ?
C19 C20 1.384(3) . ?
C20 F20 1.337(3) . ?
C20 C21 1.385(4) . ?
C21 F21 1.341(2) . ?
C21 C22 1.366(4) . ?
C22 F22 1.346(3) . ?
C22 C23 1.376(3) . ?
C23 F23 1.350(2) . ?
C24 C25 1.385(3) . ?
C24 C29 1.386(3) . ?
C25 F25 1.341(3) . ?
C25 C26 1.391(4) . ?
C26 F26 1.340(3) . ?
C26 C27 1.368(4) . ?
C27 F27 1.341(3) . ?
C27 C28 1.372(4) . ?
C28 F28 1.338(3) . ?
C28 C29 1.383(3) . ?
C29 F29 1.354(2) . ?
B1' O3' 1.492(2) . ?
B1' O5' 1.530(2) . ?
B1' C6' 1.617(3) . ?
B1' C12' 1.638(3) . ?
B2' O5' 1.527(3) . ?
B2' N4' 1.556(3) . ?
B2' C24' 1.629(3) . ?
B2' C18' 1.633(3) . ?
C1' C2' 1.486(3) . ?
C2' N4' 1.298(3) . ?
C2' O3' 1.300(2) . ?
C6' C11' 1.385(3) . ?
C6' C7' 1.392(3) . ?
C7' F7' 1.345(2) . ?
C7' C8' 1.381(3) . ?
C8' F8' 1.340(2) . ?
C8' C9' 1.372(3) . ?
C9' F9' 1.342(2) . ?
C9' C10' 1.378(3) . ?
C10' F10' 1.339(2) . ?
C10' C11' 1.385(3) . ?
C11' F11' 1.360(2) . ?
C12' C13' 1.389(3) . ?
C12' C17' 1.393(3) . ?
C13' F13' 1.355(2) . ?
C13' C14' 1.379(3) . ?
C14' F14' 1.346(2) . ?
C14' C15' 1.376(3) . ?
C15' F15' 1.334(3) . ?
C15' C16' 1.384(3) . ?
C16' F16' 1.342(2) . ?
C16' C17' 1.379(3) . ?
C17' F17' 1.352(2) . ?
C18' C23' 1.385(3) . ?
C18' C19' 1.385(3) . ?
C19' F19' 1.351(2) . ?
C19' C20' 1.390(3) . ?
C20' F20' 1.332(3) . ?
C20' C21' 1.380(3) . ?
C21' F21' 1.344(3) . ?
C21' C22' 1.381(4) . ?
C22' F22' 1.340(3) . ?
C22' C23' 1.378(3) . ?
C23' F23' 1.361(3) . ?
C24' C25' 1.385(3) . ?
C24' C29' 1.389(3) . ?
C25' F25' 1.350(3) . ?
C25' C26' 1.395(4) . ?
C26' F26' 1.346(3) . ?
C26' C27' 1.372(5) . ?
C27' F27' 1.338(3) . ?
C27' C28' 1.362(4) . ?
C28' F28' 1.347(3) . ?
C28' C29' 1.382(3) . ?
C29' F29' 1.344(3) . ?
